data_4133169
loop_
_publ_author_name
'Werner, Daniel'
'Anwander, Reiner'

_publ_section_title
;
 Unveiling the Takai Olefination Reagent via Tris( tert-butoxy)siloxy
 Variants.
;
_journal_issue 43
_journal_name_full 'Journal of the American Chemical Society'
_journal_page_first 14334
_journal_page_last 14341
_journal_paper_doi 10.1021/jacs.8b08739
_journal_volume 140
_journal_year 2018
_chemical_formula_moiety 'I, 2(C6 H16 Cl Cr0.5 N2), C4 H8 O'
_chemical_formula_sum 'C16 H40 Cl2 Cr I N4 O'
_chemical_formula_weight 554.32
_space_group_crystal_system monoclinic
_space_group_IT_number 13
_space_group_name_Hall '-P 2yc'
_space_group_name_H-M_alt 'P 1 2/c 1'
_atom_sites_solution_hydrogens geom
_atom_sites_solution_primary iterative
_atom_sites_solution_secondary difmap
_audit_creation_date 2017-11-07
_audit_creation_method
;
Olex2 1.2
(compiled 2017.08.10 svn.r3458 for OlexSys, GUI svn.r5381)
;
_cell_angle_alpha 90.00
_cell_angle_beta 102.867(4)
_cell_angle_gamma 90.00
_cell_formula_units_Z 4
_cell_length_a 11.379(2)
_cell_length_b 11.659(2)
_cell_length_c 18.521(4)
_cell_measurement_reflns_used 2497
_cell_measurement_temperature 100
_cell_measurement_theta_max 26.114
_cell_measurement_theta_min 2.256
_cell_volume 2395.4(8)
_computing_cell_refinement 'SAINT V8.38A (Bruker-AXS, 2016)'
_computing_data_reduction 'SAINT V8.38A (Bruker-AXS, 2016)'
_computing_molecular_graphics 'Olex2 (Dolomanov et al., 2009)'
_computing_publication_material 'Olex2 (Dolomanov et al., 2009)'
_computing_structure_refinement 'XL (Sheldrick, 2008)'
_computing_structure_solution
;
Superflip (Palatinus & Chapuis, 2007;Palatinus & van der Lee, 2008;
Palatinus et al., 2012)
;
_diffrn_ambient_temperature 100
_diffrn_measured_fraction_theta_full 0.997
_diffrn_measured_fraction_theta_max 0.997
_diffrn_measurement_device_type 'Bruker APEX-II CCD'
_diffrn_measurement_method '\f and \w scans'
_diffrn_radiation_monochromator graphite
_diffrn_radiation_type MoK\a
_diffrn_radiation_wavelength 0.71073
_diffrn_reflns_av_R_equivalents 0.1572
_diffrn_reflns_av_unetI/netI 0.1732
_diffrn_reflns_limit_h_max 14
_diffrn_reflns_limit_h_min -14
_diffrn_reflns_limit_k_max 14
_diffrn_reflns_limit_k_min -14
_diffrn_reflns_limit_l_max 22
_diffrn_reflns_limit_l_min -22
_diffrn_reflns_number 20541
_diffrn_reflns_theta_full 26.15
_diffrn_reflns_theta_max 26.15
_diffrn_reflns_theta_min 1.75
_diffrn_source 'fine-focus sealed tube'
_diffrn_standards_number 0
_exptl_absorpt_coefficient_mu 2.001
_exptl_absorpt_correction_T_max 0.7453
_exptl_absorpt_correction_T_min 0.5760
_exptl_absorpt_correction_type multi-scan
_exptl_absorpt_process_details
'SADABS-2016/2 (Bruker,2016/2) was used for absorption correction. wR2(int) was 0.1147 before and 0.0545 after correction. The Ratio of minimum to maximum transmission is 0.7728. The \l/2 correction factor is Not present.'
_exptl_crystal_colour 'clear light green'
_exptl_crystal_colour_lustre clear
_exptl_crystal_colour_modifier light
_exptl_crystal_colour_primary green
_exptl_crystal_density_diffrn 1.537
_exptl_crystal_density_method 'not measured'
_exptl_crystal_description block
_exptl_crystal_F_000 1132
_exptl_crystal_size_max 0.1
_exptl_crystal_size_mid 0.01
_exptl_crystal_size_min 0.01
_refine_diff_density_max 2.357
_refine_diff_density_min -1.768
_refine_diff_density_rms 0.207
_refine_ls_extinction_method none
_refine_ls_goodness_of_fit_ref 1.131
_refine_ls_hydrogen_treatment constr
_refine_ls_matrix_type full
_refine_ls_number_parameters 236
_refine_ls_number_reflns 4769
_refine_ls_number_restraints 36
_refine_ls_restrained_S_all 1.128
_refine_ls_R_factor_all 0.1768
_refine_ls_R_factor_gt 0.1002
_refine_ls_shift/su_max 0.001
_refine_ls_shift/su_mean 0.000
_refine_ls_structure_factor_coef Fsqd
_refine_ls_weighting_details 'calc w=1/[\s^2^(Fo^2^)+(0.0512P)^2^+2.5386P] where P=(Fo^2^+2Fc^2^)/3'
_refine_ls_weighting_scheme calc
_refine_ls_wR_factor_gt 0.1315
_refine_ls_wR_factor_ref 0.1499
_reflns_number_gt 3009
_reflns_number_total 4769
_reflns_threshold_expression >2sigma(I)
_cod_data_source_file ja8b08739_si_009.cif
_cod_data_source_block 7
_cod_original_cell_volume 2395.5(8)
_cod_database_code 4133169
_olex2_refinement_description
;
1. Fixed Uiso
 At 1.2 times of:
  All C(H,H) groups
 At 1.5 times of:
  All C(H,H,H) groups
2. Uiso/Uaniso restraints and constraints
Uanis(C9) \\sim Ueq: with sigma of 0.01 and sigma for terminal atoms of 0.01
Uanis(C10) \\sim Ueq: with sigma of 0.01 and sigma for terminal atoms of 0.01
Uanis(C11) \\sim Ueq: with sigma of 0.01 and sigma for terminal atoms of 0.01
Uanis(C7) \\sim Ueq: with sigma of 0.01 and sigma for terminal atoms of 0.01
Uanis(C12) \\sim Ueq: with sigma of 0.001 and sigma for terminal atoms of 0.001
Uanis(N2) \\sim Ueq: with sigma of 0.001 and sigma for terminal atoms of 0.001
3.a Secondary CH2 refined with riding coordinates:
 C3(H3A,H3B), C4(H4A,H4B), C9(H9A,H9B), C12(H12A,H12B), C13(H13A,H13B),
 C14(H14A,H14B), C15(H15A,H15B), C16(H16A,H16B)
3.b Idealised Me refined as rotating group:
 C1(H1A,H1B,H1C), C2(H2A,H2B,H2C), C5(H5A,H5B,H5C), C6(H6A,H6B,H6C), C7(H7A,
 H7B,H7C), C8(H8A,H8B,H8C), C10(H10A,H10B,H10C), C11(H11A,H11B,H11C)
;
_olex2_submission_special_instructions 'No special instructions were received'

loop_
_space_group_symop_id
_space_group_symop_operation_xyz
1 'x, y, z'
2 '-x, y, -z+1/2'
3 '-x, -y, -z'
4 'x, -y, z-1/2'

loop_
_atom_site_label
_atom_site_type_symbol
_atom_site_fract_x
_atom_site_fract_y
_atom_site_fract_z
_atom_site_U_iso_or_equiv
_atom_site_adp_type
_atom_site_occupancy
_atom_site_calc_flag
_atom_site_site_symmetry_order
_atom_site_refinement_flags_posn
_atom_site_refinement_flags_adp
_atom_site_refinement_flags_occupancy
I1 I 0.43029(5) 0.26605(5) 0.56305(3) 0.01182(19) Uani 1 d 1 . . .
Cr1 Cr 1.0000 0.26303(16) 0.7500 0.0096(5) Uani 1 d 2 S T P
Cl1 Cl 1.0000 0.0657(2) 0.7500 0.0177(8) Uani 1 d 2 S T P
Cl2 Cl 1.0000 0.4604(2) 0.7500 0.0160(8) Uani 1 d 2 S T P
N1 N 1.1233(6) 0.2621(6) 0.6731(4) 0.0123(16) Uani 1 d 1 . . .
N2 N 0.8315(6) 0.2653(6) 0.6630(4) 0.0127(16) Uani 1 d 1 . U .
C1 C 1.1356(9) 0.3709(8) 0.6332(6) 0.029(3) Uani 1 d 1 . . .
H1A H 1.0573 0.3920 0.6018 0.043 Uiso 1 calc 1 GR . .
H1B H 1.1943 0.3603 0.6022 0.043 Uiso 1 calc 1 GR . .
H1C H 1.1633 0.4321 0.6692 0.043 Uiso 1 calc 1 GR . .
C2 C 1.1019(9) 0.1699(8) 0.6150(6) 0.032(3) Uani 1 d 1 . . .
H2A H 1.0896 0.0963 0.6378 0.048 Uiso 1 calc 1 GR . .
H2B H 1.1720 0.1643 0.5926 0.048 Uiso 1 calc 1 GR . .
H2C H 1.0302 0.1888 0.5766 0.048 Uiso 1 calc 1 GR . .
C3 C 0.7590(8) 0.2369(8) 0.7760(5) 0.023(2) Uani 1 d 1 . . .
H3A H 0.7537 0.1534 0.7659 0.028 Uiso 1 calc 1 R . .
H3B H 0.6934 0.2574 0.8008 0.028 Uiso 1 calc 1 R . .
C4 C 0.7407(9) 0.2978(10) 0.7061(6) 0.035(3) Uani 1 d 1 . . .
H4A H 0.7457 0.3814 0.7159 0.042 Uiso 1 calc 1 R . .
H4B H 0.6589 0.2809 0.6764 0.042 Uiso 1 calc 1 R . .
C5 C 0.7945(9) 0.1581(8) 0.6223(6) 0.033(3) Uani 1 d 1 . . .
H5A H 0.8547 0.1368 0.5942 0.049 Uiso 1 calc 1 GR . .
H5B H 0.7162 0.1693 0.5881 0.049 Uiso 1 calc 1 GR . .
H5C H 0.7879 0.0969 0.6574 0.049 Uiso 1 calc 1 GR . .
C6 C 0.8205(9) 0.3535(8) 0.6035(6) 0.032(3) Uani 1 d 1 . . .
H6A H 0.8466 0.4281 0.6258 0.049 Uiso 1 calc 1 GR . .
H6B H 0.7364 0.3585 0.5762 0.049 Uiso 1 calc 1 GR . .
H6C H 0.8715 0.3318 0.5695 0.049 Uiso 1 calc 1 GR . .
Cr2 Cr 0.5000 0.23423(16) 0.2500 0.0094(4) Uani 1 d 2 S T P
Cl3 Cl 0.70453(18) 0.23392(18) 0.25809(12) 0.0163(5) Uani 1 d 1 . . .
N3 N 0.5197(6) 0.0921(6) 0.3319(4) 0.0129(18) Uani 1 d 1 . . .
N4 N 0.5221(6) 0.3755(6) 0.3324(4) 0.0126(19) Uani 1 d 1 . . .
C7 C 0.6444(8) 0.0649(8) 0.3748(6) 0.025(3) Uani 1 d 1 . U .
H7A H 0.6969 0.0509 0.3403 0.037 Uiso 1 calc 1 GR . .
H7B H 0.6422 -0.0036 0.4050 0.037 Uiso 1 calc 1 GR . .
H7C H 0.6758 0.1298 0.4070 0.037 Uiso 1 calc 1 GR . .
C8 C 0.4446(9) 0.0991(7) 0.3867(6) 0.022(3) Uani 1 d 1 . . .
H8A H 0.4771 0.1579 0.4235 0.032 Uiso 1 calc 1 GR . .
H8B H 0.4448 0.0247 0.4114 0.032 Uiso 1 calc 1 GR . .
H8C H 0.3619 0.1192 0.3618 0.032 Uiso 1 calc 1 GR . .
C9 C 0.4767(9) -0.0093(7) 0.2842(6) 0.023(2) Uani 1 d 1 . U .
H9A H 0.5030 -0.0803 0.3125 0.027 Uiso 1 calc 1 R . .
H9B H 0.3875 -0.0091 0.2709 0.027 Uiso 1 calc 1 R . .
C10 C 0.4167(8) 0.4028(7) 0.3649(5) 0.016(2) Uani 1 d 1 . U .
H10A H 0.3469 0.4213 0.3251 0.024 Uiso 1 calc 1 GR . .
H10B H 0.4361 0.4687 0.3983 0.024 Uiso 1 calc 1 GR . .
H10C H 0.3978 0.3364 0.3927 0.024 Uiso 1 calc 1 GR . .
C11 C 0.6267(8) 0.3678(8) 0.3968(5) 0.020(2) Uani 1 d 1 . U .
H11A H 0.6089 0.3124 0.4327 0.031 Uiso 1 calc 1 GR . .
H11B H 0.6420 0.4433 0.4203 0.031 Uiso 1 calc 1 GR . .
H11C H 0.6982 0.3427 0.3798 0.031 Uiso 1 calc 1 GR . .
C12 C 0.5438(8) 0.4756(7) 0.2862(5) 0.016(2) Uani 1 d 1 . U .
H12A H 0.5360 0.5479 0.3128 0.019 Uiso 1 calc 1 R . .
H12B H 0.6267 0.4716 0.2781 0.019 Uiso 1 calc 1 R . .
O1 O -0.0627(5) 0.2441(5) 0.4455(3) 0.0236(16) Uani 1 d 1 . . .
C13 C -0.0245(9) 0.1422(8) 0.4133(6) 0.027(3) Uani 1 d 1 . . .
H13A H -0.0802 0.1242 0.3655 0.032 Uiso 1 calc 1 R . .
H13B H -0.0215 0.0758 0.4470 0.032 Uiso 1 calc 1 R . .
C14 C 0.1008(9) 0.1707(9) 0.4020(6) 0.032(3) Uani 1 d 1 . . .
H14A H 0.1638 0.1435 0.4443 0.038 Uiso 1 calc 1 R . .
H14B H 0.1143 0.1351 0.3560 0.038 Uiso 1 calc 1 R . .
C15 C 0.1022(10) 0.2996(9) 0.3967(7) 0.044(4) Uani 1 d 1 . . .
H15A H 0.1108 0.3242 0.3470 0.053 Uiso 1 calc 1 R . .
H15B H 0.1694 0.3322 0.4344 0.053 Uiso 1 calc 1 R . .
C16 C -0.0184(9) 0.3373(8) 0.4106(6) 0.028(3) Uani 1 d 1 . . .
H16A H -0.0083 0.4059 0.4429 0.033 Uiso 1 calc 1 R . .
H16B H -0.0750 0.3562 0.3633 0.033 Uiso 1 calc 1 R . .

loop_
_atom_site_aniso_label
_atom_site_aniso_U_11
_atom_site_aniso_U_22
_atom_site_aniso_U_33
_atom_site_aniso_U_23
_atom_site_aniso_U_13
_atom_site_aniso_U_12
I1 0.0092(3) 0.0113(3) 0.0146(3) -0.0003(3) 0.0017(2) 0.0002(3)
Cr1 0.0079(11) 0.0059(10) 0.0154(11) 0.000 0.0034(9) 0.000
Cl1 0.023(2) 0.0044(16) 0.026(2) 0.000 0.0056(18) 0.000
Cl2 0.020(2) 0.0066(16) 0.023(2) 0.000 0.0077(17) 0.000
N1 0.009(4) 0.008(4) 0.018(4) 0.001(4) 0.001(3) 0.003(3)
N2 0.0127(18) 0.0123(18) 0.0128(18) -0.0009(10) 0.0026(10) 0.0006(10)
C1 0.031(7) 0.020(6) 0.041(8) 0.019(5) 0.022(6) 0.013(5)
C2 0.035(7) 0.030(6) 0.037(8) -0.017(5) 0.024(6) -0.006(5)
C3 0.008(5) 0.035(6) 0.026(6) 0.001(5) 0.001(4) 0.000(5)
C4 0.011(6) 0.067(8) 0.026(7) -0.002(6) 0.003(5) -0.002(5)
C5 0.030(7) 0.027(6) 0.035(8) -0.002(5) -0.008(6) 0.009(5)
C6 0.034(7) 0.024(6) 0.029(8) 0.003(5) -0.012(6) 0.008(5)
Cr2 0.0074(10) 0.0066(10) 0.0141(11) 0.000 0.0025(9) 0.000
Cl3 0.0099(12) 0.0185(12) 0.0208(13) -0.0009(11) 0.0039(10) 0.0007(10)
N3 0.009(4) 0.014(4) 0.016(5) -0.003(4) 0.003(4) -0.003(3)
N4 0.012(4) 0.012(4) 0.015(5) 0.003(3) 0.004(4) 0.003(3)
C7 0.024(5) 0.022(5) 0.023(6) 0.005(4) -0.007(5) 0.004(4)
C8 0.031(7) 0.010(5) 0.028(7) 0.007(5) 0.015(5) -0.002(4)
C9 0.030(6) 0.007(4) 0.030(6) -0.003(4) 0.003(5) 0.001(4)
C10 0.017(5) 0.013(4) 0.020(5) -0.005(4) 0.006(4) 0.004(4)
C11 0.020(5) 0.019(5) 0.018(6) -0.005(4) -0.004(4) -0.003(4)
C12 0.016(2) 0.015(2) 0.016(2) -0.0002(10) 0.0037(11) -0.0001(10)
O1 0.026(4) 0.021(4) 0.025(4) 0.009(3) 0.008(3) 0.004(3)
C13 0.029(7) 0.015(6) 0.035(8) 0.008(5) 0.002(6) 0.006(5)
C14 0.021(7) 0.044(7) 0.026(8) -0.005(6) -0.005(6) 0.008(5)
C15 0.031(7) 0.030(7) 0.072(11) 0.014(6) 0.014(7) 0.000(6)
C16 0.030(7) 0.021(6) 0.032(8) 0.007(5) 0.007(6) 0.001(5)

loop_
_atom_type_symbol
_atom_type_description
_atom_type_scat_dispersion_real
_atom_type_scat_dispersion_imag
_atom_type_scat_source
C C 0.0033 0.0016 'International Tables Vol C Tables 4.2.6.8 and 6.1.1.4'
H H 0.0000 0.0000 'International Tables Vol C Tables 4.2.6.8 and 6.1.1.4'
Cl Cl 0.1484 0.1585 'International Tables Vol C Tables 4.2.6.8 and 6.1.1.4'
Cr Cr 0.3209 0.6236 'International Tables Vol C Tables 4.2.6.8 and 6.1.1.4'
I I -0.4742 1.8119 'International Tables Vol C Tables 4.2.6.8 and 6.1.1.4'
N N 0.0061 0.0033 'International Tables Vol C Tables 4.2.6.8 and 6.1.1.4'
O O 0.0106 0.0060 'International Tables Vol C Tables 4.2.6.8 and 6.1.1.4'

loop_
_geom_angle_atom_site_label_1
_geom_angle_atom_site_label_2
_geom_angle_atom_site_label_3
_geom_angle
_geom_angle_site_symmetry_1
_geom_angle_site_symmetry_3
Cl2 Cr1 Cl1 180.000(1) . .
N1 Cr1 Cl1 89.72(18) 2_756 .
N1 Cr1 Cl1 89.72(18) . .
N1 Cr1 Cl2 90.28(18) . .
N1 Cr1 Cl2 90.28(18) 2_756 .
N1 Cr1 N1 179.4(4) . 2_756
N1 Cr1 N2 95.8(2) 2_756 2_756
N1 Cr1 N2 84.2(3) . 2_756
N1 Cr1 N2 95.9(2) . .
N1 Cr1 N2 84.2(3) 2_756 .
N2 Cr1 Cl1 90.69(18) . .
N2 Cr1 Cl1 90.69(18) 2_756 .
N2 Cr1 Cl2 89.31(18) 2_756 .
N2 Cr1 Cl2 89.31(18) . .
N2 Cr1 N2 178.6(4) . 2_756
C1 N1 Cr1 117.3(5) . .
C1 N1 C2 105.8(7) . .
C2 N1 Cr1 116.1(5) . .
C3 N1 Cr1 101.7(5) 2_756 .
C3 N1 C1 108.2(7) 2_756 .
C3 N1 C2 107.0(7) 2_756 .
C4 N2 Cr1 101.8(6) . .
C4 N2 C6 105.5(7) . .
C5 N2 Cr1 117.7(6) . .
C5 N2 C4 109.7(7) . .
C5 N2 C6 103.9(7) . .
C6 N2 Cr1 117.5(6) . .
C4 C3 N1 113.6(8) . 2_756
C3 C4 N2 112.0(8) . .
Cl3 Cr2 Cl3 179.82(14) 2_655 .
N3 Cr2 Cl3 90.44(19) 2_655 2_655
N3 Cr2 Cl3 89.42(19) . 2_655
N3 Cr2 Cl3 90.45(19) . .
N3 Cr2 Cl3 89.42(19) 2_655 .
N3 Cr2 N3 83.7(4) . 2_655
N4 Cr2 Cl3 90.22(19) 2_655 .
N4 Cr2 Cl3 90.23(19) . 2_655
N4 Cr2 Cl3 89.91(19) . .
N4 Cr2 Cl3 89.91(19) 2_655 2_655
N4 Cr2 N3 96.0(2) 2_655 2_655
N4 Cr2 N3 179.3(3) . 2_655
N4 Cr2 N3 96.0(2) . .
N4 Cr2 N3 179.3(3) 2_655 .
N4 Cr2 N4 84.3(4) . 2_655
C7 N3 Cr2 117.3(5) . .
C8 N3 Cr2 116.4(5) . .
C8 N3 C7 105.9(8) . .
C8 N3 C9 106.8(7) . .
C9 N3 Cr2 102.5(6) . .
C9 N3 C7 107.1(7) . .
C10 N4 Cr2 117.2(5) . .
C10 N4 C12 108.3(7) . .
C11 N4 Cr2 117.0(5) . .
C11 N4 C10 105.2(7) . .
C11 N4 C12 107.5(7) . .
C12 N4 Cr2 101.1(5) . .
C9 C9 N3 112.0(6) 2_655 .
C12 C12 N4 110.7(6) 2_655 .
C16 O1 C13 105.8(7) . .
O1 C13 C14 104.8(8) . .
C15 C14 C13 104.5(8) . .
C14 C15 C16 104.8(8) . .
O1 C16 C15 106.5(8) . .

loop_
_geom_bond_atom_site_label_1
_geom_bond_atom_site_label_2
_geom_bond_distance
_geom_bond_site_symmetry_2
Cr1 Cl1 2.301(3) .
Cr1 Cl2 2.301(3) .
Cr1 N1 2.211(7) .
Cr1 N1 2.211(7) 2_756
Cr1 N2 2.213(7) .
Cr1 N2 2.213(7) 2_756
N1 C1 1.491(10) .
N1 C2 1.502(11) .
N1 C3 1.487(11) 2_756
N2 C4 1.489(11) .
N2 C5 1.472(11) .
N2 C6 1.492(12) .
C3 N1 1.487(11) 2_756
C3 C4 1.450(13) .
Cr2 Cl3 2.299(2) .
Cr2 Cl3 2.299(2) 2_655
Cr2 N3 2.224(7) 2_655
Cr2 N3 2.224(7) .
Cr2 N4 2.222(7) 2_655
Cr2 N4 2.222(7) .
N3 C7 1.498(11) .
N3 C8 1.467(11) .
N3 C9 1.491(11) .
N4 C10 1.491(10) .
N4 C11 1.488(11) .
N4 C12 1.500(11) .
C9 C9 1.480(18) 2_655
C12 C12 1.482(17) 2_655
O1 C13 1.440(11) .
O1 C16 1.414(10) .
C13 C14 1.524(13) .
C14 C15 1.506(14) .
C15 C16 1.517(13) .
